data_2310909
loop_
_publ_author_name
'Hockings, E.F.'
'White, J.G.'

_publ_section_title
;
 The crystal structures of Tl Sb Te2 and Tl Bi Te2
;
_journal_name_full 'Acta Crystallographica (1,1948-23,1967)'
_journal_page_first 328
_journal_page_last 328
_journal_volume 14
_journal_year 1961
_chemical_formula_sum 'Sb Te2 Tl'
_chemical_name_systematic 'Tl Sb Te2'
_space_group_IT_number 166
_symmetry_space_group_name_Hall '-R 3 2"'
_symmetry_space_group_name_H-M 'R -3 m :H'
_cell_angle_alpha 90
_cell_angle_beta 90
_cell_angle_gamma 120
_cell_formula_units_Z 3
_cell_length_a 4.425
_cell_length_b 4.425
_cell_length_c 23.303
_cell_volume 395.156
_citation_journal_id_ASTM ACCRA9
_cod_data_source_file Hockings_ACCRA9_1961_1862.cif
_cod_data_source_block Sb1Te2Tl1
_cod_original_cell_volume 395.1564
_cod_original_formula_sum 'Sb1 Te2 Tl1'
_cod_database_code 2310909

loop_
_symmetry_equiv_pos_as_xyz
x,y,z
-y,x-y,z
-x+y,-x,z
y,x,-z
-x,-x+y,-z
x-y,-y,-z
-x,-y,-z
y,-x+y,-z
x-y,x,-z
-y,-x,z
x,x-y,z
-x+y,y,z
x+2/3,y+1/3,z+1/3
-y+2/3,x-y+1/3,z+1/3
-x+y+2/3,-x+1/3,z+1/3
y+2/3,x+1/3,-z+1/3
-x+2/3,-x+y+1/3,-z+1/3
x-y+2/3,-y+1/3,-z+1/3
-x+2/3,-y+1/3,-z+1/3
y+2/3,-x+y+1/3,-z+1/3
x-y+2/3,x+1/3,-z+1/3
-y+2/3,-x+1/3,z+1/3
x+2/3,x-y+1/3,z+1/3
-x+y+2/3,y+1/3,z+1/3
x+1/3,y+2/3,z+2/3
-y+1/3,x-y+2/3,z+2/3
-x+y+1/3,-x+2/3,z+2/3
y+1/3,x+2/3,-z+2/3
-x+1/3,-x+y+2/3,-z+2/3
x-y+1/3,-y+2/3,-z+2/3
-x+1/3,-y+2/3,-z+2/3
y+1/3,-x+y+2/3,-z+2/3
x-y+1/3,x+2/3,-z+2/3
-y+1/3,-x+2/3,z+2/3
x+1/3,x-y+2/3,z+2/3
-x+y+1/3,y+2/3,z+2/3

loop_
_atom_site_label
_atom_site_type_symbol
_atom_site_fract_x
_atom_site_fract_y
_atom_site_fract_z
_atom_site_occupancy
_atom_site_U_iso_or_equiv
Te1 Te-2 0 0 0.243 1 0.0
Sb1 Sb+3 0 0 0.5 1 0.0
Tl1 Tl+1 0 0 0 1 0.0
